data_2206127
loop_
_publ_author_name
'Yu Wu'
'Zongqiu Hu'
'Mingtian Li'
'Xucheng Fu'

_publ_section_title
;Pyridine{4,4',6,6'-tetrabromo-2,2'-[1,2-phenylenebis(nitrilomethylidyne)]diphenolato}zinc(II)
 dimethylformamide solvate
;
_journal_issue 7
_journal_name_full 'Acta Crystallographica Section E'
_journal_page_first m1352
_journal_page_last m1353
_journal_paper_doi 10.1107/S1600536805018787
_journal_volume 61
_journal_year 2005
_chemical_formula_iupac '[Zn (C20 H10 Br4 N2 O2) (C5 H5 N)], C3 H7 N 0'
_chemical_formula_moiety 'C25 H15 Br4 N3 O2 Zn, C3 H7 N O'
_chemical_formula_sum 'C28 H22 Br4 N4 O3 Zn'
_chemical_formula_weight 847.51
_chemical_name_systematic
;
Pyridine{4,4',6,6'-tetrabromo-2,2'-[1,2-
phenylenebis(nitrilomethylidyne)]diphenolato}zinc(II)
dimethylformamide solvate
;
_space_group_IT_number 14
_symmetry_cell_setting monoclinic
_symmetry_space_group_name_Hall '-P 2ybc'
_symmetry_space_group_name_H-M 'P 1 21/c 1'
_atom_sites_solution_hydrogens geom
_atom_sites_solution_primary direct
_atom_sites_solution_secondary difmap
_audit_creation_method SHELXL-97
_cell_angle_alpha 90.00
_cell_angle_beta 95.946(2)
_cell_angle_gamma 90.00
_cell_formula_units_Z 4
_cell_length_a 8.2289(9)
_cell_length_b 15.2809(17)
_cell_length_c 23.793(3)
_cell_measurement_reflns_used 3507
_cell_measurement_temperature 292(2)
_cell_measurement_theta_max 22.73
_cell_measurement_theta_min 2.49
_cell_volume 2975.8(6)
_computing_cell_refinement SMART
_computing_data_collection 'SMART (Bruker, 2001)'
_computing_data_reduction 'SAINT-Plus (Bruker, 2001)'
_computing_molecular_graphics 'SHELXTL (Bruker, 2001)'
_computing_publication_material SHELXTL
_computing_structure_refinement 'SHELXL97 (Sheldrick, 2001)'
_computing_structure_solution 'SHELXS97 (Sheldrick, 2001)'
_diffrn_ambient_temperature 292(2)
_diffrn_measured_fraction_theta_full 0.997
_diffrn_measured_fraction_theta_max 0.997
_diffrn_measurement_device_type 'Bruker SMART CCD area-detector'
_diffrn_measurement_method '\f and \w'
_diffrn_radiation_monochromator graphite
_diffrn_radiation_source 'fine-focus sealed tube'
_diffrn_radiation_type MoK\a
_diffrn_radiation_wavelength 0.71073
_diffrn_reflns_av_R_equivalents 0.0433
_diffrn_reflns_av_sigmaI/netI 0.0591
_diffrn_reflns_limit_h_max 9
_diffrn_reflns_limit_h_min -10
_diffrn_reflns_limit_k_max 18
_diffrn_reflns_limit_k_min -18
_diffrn_reflns_limit_l_max 29
_diffrn_reflns_limit_l_min -26
_diffrn_reflns_number 15973
_diffrn_reflns_theta_full 26.00
_diffrn_reflns_theta_max 26.00
_diffrn_reflns_theta_min 1.59
_exptl_absorpt_coefficient_mu 6.233
_exptl_absorpt_correction_T_max 0.326
_exptl_absorpt_correction_T_min 0.300
_exptl_absorpt_correction_type multi-scan
_exptl_absorpt_process_details '(SADABS; Bruker, 2001)'
_exptl_crystal_colour yellow
_exptl_crystal_density_diffrn 1.892
_exptl_crystal_density_method 'not measured'
_exptl_crystal_description block
_exptl_crystal_F_000 1648
_exptl_crystal_size_max 0.20
_exptl_crystal_size_mid 0.20
_exptl_crystal_size_min 0.18
_refine_diff_density_max 0.719
_refine_diff_density_min -0.833
_refine_ls_extinction_method none
_refine_ls_goodness_of_fit_ref 1.039
_refine_ls_hydrogen_treatment constr
_refine_ls_matrix_type full
_refine_ls_number_parameters 363
_refine_ls_number_reflns 5823
_refine_ls_number_restraints 0
_refine_ls_restrained_S_all 1.039
_refine_ls_R_factor_all 0.0777
_refine_ls_R_factor_gt 0.0445
_refine_ls_shift/su_max 0.002
_refine_ls_shift/su_mean 0.000
_refine_ls_structure_factor_coef Fsqd
_refine_ls_weighting_details 'calc w = 1/[\s^2^(Fo^2^)+(0.0926P)^2^] where P = (Fo^2^+2Fc^2^)/3'
_refine_ls_weighting_scheme calc
_refine_ls_wR_factor_gt 0.1190
_refine_ls_wR_factor_ref 0.1616
_reflns_number_gt 3982
_reflns_number_total 5823
_reflns_threshold_expression I>2\s(I)
_cod_data_source_file br6198.cif
_cod_data_source_block I
_cod_depositor_comments
;
The following automatic conversions were performed:
'_symmetry_cell_setting' value 'Monoclinic' changed to 'monoclinic'
according to '/home/saulius/struct/CIF-dictionaries/cif_core.dic'
dictionary named 'cif_core.dic' version 2.4.1 from 2010-06-29.

Automatic conversion script
Id: cif_fix_enum 1527 2010-12-29 10:47:43Z saulius 

The following automatic conversions were performed:

'_symmetry_cell_setting' value 'Monoclinic' changed to 'monoclinic'
according to /home/saulius/struct/CIF-dictionaries/cif_core.dic
dictionary named 'cif_core.dic' version 2.4.1 from 2010-06-29.

Automatic conversion script
Id: cif_fix_values 1715 2011-07-08 13:25:40Z adriana 
;
_cod_original_cell_volume 2975.7(6)
_cod_original_sg_symbol_H-M 'P 21/c'
_cod_database_code 2206127
_cod_database_fobs_code 2206127

loop_
_symmetry_equiv_pos_as_xyz
'x, y, z'
'-x, y+1/2, -z+1/2'
'-x, -y, -z'
'x, -y-1/2, z-1/2'

loop_
_atom_site_label
_atom_site_fract_x
_atom_site_fract_y
_atom_site_fract_z
_atom_site_U_iso_or_equiv
_atom_site_adp_type
_atom_site_calc_flag
_atom_site_refinement_flags
_atom_site_occupancy
_atom_site_type_symbol
Zn1 0.06400(7) 0.99760(4) 0.24197(3) 0.03503(19) Uani d . 1 Zn
Br4 0.36814(8) 1.27491(5) 0.26138(3) 0.0579(2) Uani d . 1 Br
Br1 0.31966(10) 1.00646(5) 0.43821(3) 0.0657(2) Uani d . 1 Br
Br3 0.11034(13) 1.37468(5) 0.04282(3) 0.0819(3) Uani d . 1 Br
Br2 0.49434(11) 0.65040(5) 0.42411(3) 0.0756(3) Uani d . 1 Br
N1 0.0754(5) 0.8631(3) 0.22384(19) 0.0363(10) Uani d . 1 N
N2 0.0021(6) 0.9941(3) 0.15314(19) 0.0405(11) Uani d . 1 N
N3 -0.1608(5) 1.0261(3) 0.2705(2) 0.0398(11) Uani d . 1 N
N4 0.3378(8) 0.8600(5) 0.0802(3) 0.0713(17) Uani d . 1 N
O1 0.1804(5) 0.9734(3) 0.31802(16) 0.0435(10) Uani d . 1 O
O2 0.1701(5) 1.1122(3) 0.23234(16) 0.0439(10) Uani d . 1 O
O3 0.2215(13) 0.9618(9) 0.0255(4) 0.199(6) Uani d . 1 O
C1 0.2398(6) 0.9021(4) 0.3396(2) 0.0391(13) Uani d . 1 C
C2 0.3181(7) 0.9013(4) 0.3961(2) 0.0463(15) Uani d . 1 C
C3 0.3929(7) 0.8298(4) 0.4209(3) 0.0520(16) Uani d . 1 C
H3 0.4463 0.8334 0.4573 0.062 Uiso calc R 1 H
C4 0.3884(7) 0.7509(4) 0.3911(3) 0.0492(16) Uani d . 1 C
C5 0.3099(8) 0.7468(4) 0.3374(3) 0.0482(15) Uani d . 1 C
H5 0.3063 0.6939 0.3179 0.058 Uiso calc R 1 H
C6 0.2348(7) 0.8211(4) 0.3112(2) 0.0385(13) Uani d . 1 C
C7 0.1540(7) 0.8068(4) 0.2555(2) 0.0455(14) Uani d . 1 C
H7 0.1596 0.7505 0.2409 0.055 Uiso calc R 1 H
C8 -0.0066(7) 0.8413(4) 0.1702(2) 0.0402(13) Uani d . 1 C
C9 -0.0498(9) 0.7553(4) 0.1545(3) 0.0532(16) Uani d . 1 C
H9 -0.0231 0.7087 0.1788 0.064 Uiso calc R 1 H
C10 -0.1330(9) 0.7415(4) 0.1017(3) 0.0599(18) Uani d . 1 C
H10 -0.1613 0.6847 0.0906 0.072 Uiso calc R 1 H
C11 -0.1749(9) 0.8092(5) 0.0653(3) 0.0635(19) Uani d . 1 C
H11 -0.2314 0.7983 0.0301 0.076 Uiso calc R 1 H
C12 -0.1330(8) 0.8928(5) 0.0812(3) 0.0566(17) Uani d . 1 C
H12 -0.1614 0.9386 0.0564 0.068 Uiso calc R 1 H
C13 -0.0486(7) 0.9109(4) 0.1338(2) 0.0418(13) Uani d . 1 C
C14 0.0101(7) 1.0598(4) 0.1196(2) 0.0392(13) Uani d . 1 C
H14 -0.0284 1.0513 0.0819 0.047 Uiso calc R 1 H
C15 0.0733(7) 1.1456(4) 0.1353(3) 0.0409(13) Uani d . 1 C
C16 0.0600(8) 1.2094(4) 0.0928(3) 0.0485(15) Uani d . 1 C
H16 0.0010 1.1970 0.0583 0.058 Uiso calc R 1 H
C17 0.1305(8) 1.2878(4) 0.1010(3) 0.0533(17) Uani d . 1 C
C18 0.2219(8) 1.3078(4) 0.1511(3) 0.0566(17) Uani d . 1 C
H18 0.2739 1.3617 0.1560 0.068 Uiso calc R 1 H
C19 0.2349(7) 1.2469(4) 0.1935(2) 0.0399(13) Uani d . 1 C
C20 0.1580(6) 1.1636(4) 0.1897(2) 0.0377(13) Uani d . 1 C
C21 -0.1717(7) 1.0396(4) 0.3254(3) 0.0466(14) Uani d . 1 C
H21 -0.0768 1.0385 0.3502 0.056 Uiso calc R 1 H
C22 -0.3201(9) 1.0553(4) 0.3468(3) 0.0614(19) Uani d . 1 C
H22 -0.3247 1.0618 0.3854 0.074 Uiso calc R 1 H
C23 -0.4593(9) 1.0608(5) 0.3100(4) 0.068(2) Uani d . 1 C
H23 -0.5595 1.0728 0.3232 0.081 Uiso calc R 1 H
C24 -0.4485(8) 1.0485(5) 0.2536(4) 0.066(2) Uani d . 1 C
H24 -0.5414 1.0520 0.2279 0.080 Uiso calc R 1 H
C25 -0.2979(7) 1.0308(4) 0.2353(3) 0.0514(16) Uani d . 1 C
H25 -0.2918 1.0218 0.1969 0.062 Uiso calc R 1 H
C26 0.3520(16) 0.7689(7) 0.0880(6) 0.144(5) Uani d . 1 C
H26A 0.3083 0.7528 0.1224 0.215 Uiso calc R 1 H
H26B 0.4650 0.7524 0.0902 0.215 Uiso calc R 1 H
H26C 0.2923 0.7394 0.0567 0.215 Uiso calc R 1 H
C27 0.4172(14) 0.9096(9) 0.1232(5) 0.133(4) Uani d . 1 C
H27A 0.5330 0.9067 0.1211 0.199 Uiso calc R 1 H
H27B 0.3923 0.8872 0.1590 0.199 Uiso calc R 1 H
H27C 0.3815 0.9693 0.1193 0.199 Uiso calc R 1 H
C28 0.2523(14) 0.8949(12) 0.0389(5) 0.149(7) Uani d . 1 C
H28 0.2041 0.8536 0.0138 0.179 Uiso calc R 1 H

loop_
_atom_site_aniso_label
_atom_site_aniso_U_11
_atom_site_aniso_U_22
_atom_site_aniso_U_33
_atom_site_aniso_U_12
_atom_site_aniso_U_13
_atom_site_aniso_U_23
Zn1 0.0366(3) 0.0340(4) 0.0344(4) 0.0009(3) 0.0032(3) 0.0004(3)
Br4 0.0640(4) 0.0531(4) 0.0567(4) -0.0161(3) 0.0069(3) -0.0110(3)
Br1 0.0848(5) 0.0630(5) 0.0458(4) 0.0135(4) -0.0103(4) -0.0110(3)
Br3 0.1443(8) 0.0469(4) 0.0567(5) -0.0017(5) 0.0201(5) 0.0163(4)
Br2 0.0937(6) 0.0608(5) 0.0715(5) 0.0280(4) 0.0045(4) 0.0255(4)
N1 0.041(3) 0.031(3) 0.038(3) -0.001(2) 0.008(2) -0.004(2)
N2 0.039(3) 0.052(3) 0.030(3) -0.006(2) 0.003(2) -0.001(2)
N3 0.037(3) 0.032(3) 0.051(3) 0.0065(19) 0.008(2) 0.000(2)
N4 0.071(4) 0.076(5) 0.066(4) -0.002(3) 0.001(3) 0.013(4)
O1 0.052(2) 0.037(2) 0.040(2) 0.0061(18) -0.0061(18) -0.0038(18)
O2 0.047(2) 0.044(2) 0.040(2) -0.0071(18) -0.0002(18) 0.0049(19)
O3 0.181(9) 0.298(14) 0.131(7) 0.134(9) 0.072(7) 0.136(9)
C1 0.032(3) 0.050(4) 0.035(3) 0.008(2) 0.003(2) 0.004(3)
C2 0.042(3) 0.056(4) 0.041(3) 0.009(3) 0.006(3) -0.003(3)
C3 0.054(4) 0.059(4) 0.043(4) 0.015(3) 0.003(3) 0.008(3)
C4 0.054(4) 0.047(4) 0.048(4) 0.018(3) 0.011(3) 0.017(3)
C5 0.062(4) 0.034(3) 0.050(4) 0.012(3) 0.016(3) 0.000(3)
C6 0.042(3) 0.035(3) 0.040(3) 0.006(2) 0.009(2) 0.007(3)
C7 0.055(4) 0.046(4) 0.036(3) 0.004(3) 0.009(3) -0.002(3)
C8 0.047(3) 0.039(3) 0.035(3) -0.006(3) 0.008(3) -0.005(3)
C9 0.077(4) 0.026(3) 0.057(4) -0.010(3) 0.007(3) -0.006(3)
C10 0.092(5) 0.033(3) 0.053(4) -0.022(3) 0.003(4) -0.012(3)
C11 0.078(5) 0.063(5) 0.047(4) -0.024(4) -0.005(3) -0.012(4)
C12 0.068(4) 0.062(5) 0.038(4) -0.015(3) -0.001(3) 0.001(3)
C13 0.045(3) 0.045(4) 0.036(3) -0.006(3) 0.006(3) -0.006(3)
C14 0.046(3) 0.035(3) 0.036(3) -0.004(2) 0.000(2) -0.001(3)
C15 0.046(3) 0.033(3) 0.045(3) -0.002(2) 0.009(3) 0.003(3)
C16 0.058(4) 0.049(4) 0.039(3) -0.004(3) 0.009(3) 0.007(3)
C17 0.075(4) 0.044(4) 0.044(4) 0.004(3) 0.021(3) 0.012(3)
C18 0.070(4) 0.044(4) 0.061(4) -0.005(3) 0.029(4) -0.004(3)
C19 0.048(3) 0.031(3) 0.042(3) -0.001(2) 0.009(3) -0.003(3)
C20 0.039(3) 0.032(3) 0.044(3) -0.001(2) 0.015(3) -0.002(3)
C21 0.051(4) 0.037(3) 0.053(4) 0.006(3) 0.010(3) 0.005(3)
C22 0.076(5) 0.044(4) 0.070(5) 0.004(3) 0.037(4) 0.000(3)
C23 0.051(4) 0.051(4) 0.106(6) 0.010(3) 0.032(4) 0.005(4)
C24 0.041(4) 0.060(5) 0.097(6) 0.004(3) 0.004(4) -0.004(4)
C25 0.040(3) 0.045(4) 0.069(4) 0.003(3) 0.004(3) -0.002(3)
C26 0.140(10) 0.086(8) 0.215(15) -0.017(7) 0.070(10) -0.008(9)
C27 0.109(8) 0.161(12) 0.127(10) -0.003(8) 0.002(7) 0.027(9)
C28 0.102(8) 0.28(2) 0.068(7) 0.068(11) 0.009(6) 0.050(10)

loop_
_atom_type_symbol
_atom_type_description
_atom_type_scat_dispersion_real
_atom_type_scat_dispersion_imag
_atom_type_scat_source
C C 0.0033 0.0016 'International Tables Vol C Tables 4.2.6.8 and 6.1.1.4'
H H 0.0000 0.0000 'International Tables Vol C Tables 4.2.6.8 and 6.1.1.4'
N N 0.0061 0.0033 'International Tables Vol C Tables 4.2.6.8 and 6.1.1.4'
O O 0.0106 0.0060 'International Tables Vol C Tables 4.2.6.8 and 6.1.1.4'
Zn Zn 0.2839 1.4301 'International Tables Vol C Tables 4.2.6.8 and 6.1.1.4'
Br Br -0.2901 2.4595 'International Tables Vol C Tables 4.2.6.8 and 6.1.1.4'

loop_
_geom_angle_atom_site_label_1
_geom_angle_atom_site_label_2
_geom_angle_atom_site_label_3
_geom_angle
_geom_angle_publ_flag
O2 Zn1 O1 95.34(16) y
O2 Zn1 N3 105.65(18) y
O1 Zn1 N3 95.87(18) y
O2 Zn1 N1 144.13(17) y
O1 Zn1 N1 88.70(17) y
N3 Zn1 N1 109.37(18) y
O2 Zn1 N2 88.31(17) y
O1 Zn1 N2 160.50(18) y
N3 Zn1 N2 101.58(18) y
N1 Zn1 N2 77.42(18) y
C7 N1 C8 122.4(5) ?
C7 N1 Zn1 124.7(4) ?
C8 N1 Zn1 112.8(4) ?
C14 N2 C13 122.5(5) ?
C14 N2 Zn1 125.0(4) ?
C13 N2 Zn1 112.5(4) ?
C21 N3 C25 117.9(5) ?
C21 N3 Zn1 120.3(4) ?
C25 N3 Zn1 121.8(4) ?
C28 N4 C27 121.7(11) ?
C28 N4 C26 123.5(12) ?
C27 N4 C26 114.7(10) ?
C1 O1 Zn1 130.6(4) ?
C20 O2 Zn1 129.5(3) ?
O1 C1 C6 124.3(5) ?
O1 C1 C2 120.1(5) ?
C6 C1 C2 115.6(5) ?
C3 C2 C1 123.7(6) ?
C3 C2 Br1 118.4(5) ?
C1 C2 Br1 117.9(5) ?
C2 C3 C4 119.1(6) ?
C2 C3 H3 120.4 ?
C4 C3 H3 120.4 ?
C5 C4 C3 119.8(6) ?
C5 C4 Br2 120.1(5) ?
C3 C4 Br2 120.1(5) ?
C4 C5 C6 121.3(6) ?
C4 C5 H5 119.4 ?
C6 C5 H5 119.4 ?
C5 C6 C1 120.4(5) ?
C5 C6 C7 115.2(5) ?
C1 C6 C7 124.3(5) ?
N1 C7 C6 126.9(6) ?
N1 C7 H7 116.6 ?
C6 C7 H7 116.6 ?
C13 C8 C9 120.6(5) ?
C13 C8 N1 116.3(5) ?
C9 C8 N1 123.0(5) ?
C10 C9 C8 118.3(6) ?
C10 C9 H9 120.9 ?
C8 C9 H9 120.9 ?
C11 C10 C9 121.9(6) ?
C11 C10 H10 119.1 ?
C9 C10 H10 119.1 ?
C12 C11 C10 119.5(6) ?
C12 C11 H11 120.3 ?
C10 C11 H11 120.3 ?
C11 C12 C13 121.4(7) ?
C11 C12 H12 119.3 ?
C13 C12 H12 119.3 ?
C8 C13 C12 118.4(6) ?
C8 C13 N2 116.2(5) ?
C12 C13 N2 125.3(6) ?
N2 C14 C15 126.0(5) ?
N2 C14 H14 117.0 ?
C15 C14 H14 117.0 ?
C16 C15 C20 120.8(5) ?
C16 C15 C14 116.6(5) ?
C20 C15 C14 122.4(5) ?
C17 C16 C15 121.3(6) ?
C17 C16 H16 119.4 ?
C15 C16 H16 119.4 ?
C16 C17 C18 121.0(6) ?
C16 C17 Br3 120.9(5) ?
C18 C17 Br3 118.1(5) ?
C19 C18 C17 118.8(6) ?
C19 C18 H18 120.6 ?
C17 C18 H18 120.6 ?
C18 C19 C20 124.2(6) ?
C18 C19 Br4 117.9(5) ?
C20 C19 Br4 117.9(4) ?
O2 C20 C19 120.3(5) ?
O2 C20 C15 126.1(5) ?
C19 C20 C15 113.7(5) ?
N3 C21 C22 122.4(6) ?
N3 C21 H21 118.8 ?
C22 C21 H21 118.8 ?
C23 C22 C21 119.0(7) ?
C23 C22 H22 120.5 ?
C21 C22 H22 120.5 ?
C24 C23 C22 118.8(6) ?
C24 C23 H23 120.6 ?
C22 C23 H23 120.6 ?
C23 C24 C25 119.3(7) ?
C23 C24 H24 120.4 ?
C25 C24 H24 120.4 ?
N3 C25 C24 122.5(7) ?
N3 C25 H25 118.7 ?
C24 C25 H25 118.7 ?
N4 C26 H26A 109.5 ?
N4 C26 H26B 109.5 ?
H26A C26 H26B 109.5 ?
N4 C26 H26C 109.5 ?
H26A C26 H26C 109.5 ?
H26B C26 H26C 109.5 ?
N4 C27 H27A 109.5 ?
N4 C27 H27B 109.5 ?
H27A C27 H27B 109.5 ?
N4 C27 H27C 109.5 ?
H27A C27 H27C 109.5 ?
H27B C27 H27C 109.5 ?
O3 C28 N4 135.6(19) ?
O3 C28 H28 112.2 ?
N4 C28 H28 112.2 ?

loop_
_geom_bond_atom_site_label_1
_geom_bond_atom_site_label_2
_geom_bond_distance
_geom_bond_publ_flag
Zn1 O2 1.980(4) y
Zn1 O1 1.993(4) y
Zn1 N3 2.082(4) y
Zn1 N1 2.104(4) y
Zn1 N2 2.123(5) y
Br4 C19 1.904(6) ?
Br1 C2 1.893(6) ?
Br3 C17 1.913(6) ?
Br2 C4 1.895(6) ?
N1 C7 1.275(7) ?
N1 C8 1.420(7) ?
N2 C14 1.289(7) ?
N2 C13 1.401(7) ?
N3 C21 1.333(7) ?
N3 C25 1.336(7) ?
N4 C28 1.266(11) ?
N4 C27 1.381(12) ?
N4 C26 1.407(12) ?
O1 C1 1.279(7) ?
O2 C20 1.278(6) ?
O3 C28 1.093(17) ?
C1 C6 1.410(8) ?
C1 C2 1.430(8) ?
C2 C3 1.358(8) ?
C3 C4 1.399(9) ?
C3 H3 0.9300 ?
C4 C5 1.373(9) ?
C5 C6 1.406(8) ?
C5 H5 0.9300 ?
C6 C7 1.436(8) ?
C7 H7 0.9300 ?
C8 C13 1.393(8) ?
C8 C9 1.402(8) ?
C9 C10 1.382(9) ?
C9 H9 0.9300 ?
C10 C11 1.369(10) ?
C10 H10 0.9300 ?
C11 C12 1.367(10) ?
C11 H11 0.9300 ?
C12 C13 1.395(8) ?
C12 H12 0.9300 ?
C14 C15 1.444(8) ?
C14 H14 0.9300 ?
C15 C16 1.400(8) ?
C15 C20 1.434(8) ?
C16 C17 1.337(9) ?
C16 H16 0.9300 ?
C17 C18 1.376(9) ?
C18 C19 1.368(8) ?
C18 H18 0.9300 ?
C19 C20 1.420(8) ?
C21 C22 1.391(9) ?
C21 H21 0.9300 ?
C22 C23 1.369(10) ?
C22 H22 0.9300 ?
C23 C24 1.367(10) ?
C23 H23 0.9300 ?
C24 C25 1.383(9) ?
C24 H24 0.9300 ?
C25 H25 0.9300 ?
C26 H26A 0.9600 ?
C26 H26B 0.9600 ?
C26 H26C 0.9600 ?
C27 H27A 0.9600 ?
C27 H27B 0.9600 ?
C27 H27C 0.9600 ?
C28 H28 0.9300 ?

loop_
_geom_hbond_atom_site_label_D
_geom_hbond_atom_site_label_H
_geom_hbond_atom_site_label_A
_geom_hbond_site_symmetry_A
_geom_hbond_distance_DH
_geom_hbond_distance_HA
_geom_hbond_distance_DA
_geom_hbond_angle_DHA
C21 H21 O1 . 0.93 2.53 3.092(7) 119
C24 H24 O2 1_455 0.93 2.56 3.275(8) 134
C12 H12 O3 3_575 0.93 2.48 3.395(11) 168

loop_
_geom_torsion_atom_site_label_1
_geom_torsion_atom_site_label_2
_geom_torsion_atom_site_label_3
_geom_torsion_atom_site_label_4
_geom_torsion
O2 Zn1 N1 C7 90.2(5)
O1 Zn1 N1 C7 -7.2(5)
N3 Zn1 N1 C7 -102.9(5)
N2 Zn1 N1 C7 159.1(5)
O2 Zn1 N1 C8 -86.3(4)
O1 Zn1 N1 C8 176.4(4)
N3 Zn1 N1 C8 80.6(4)
N2 Zn1 N1 C8 -17.4(4)
O2 Zn1 N2 C14 -13.7(5)
O1 Zn1 N2 C14 -114.9(6)
N3 Zn1 N2 C14 92.0(5)
N1 Zn1 N2 C14 -160.5(5)
O2 Zn1 N2 C13 165.9(4)
O1 Zn1 N2 C13 64.6(7)
N3 Zn1 N2 C13 -88.5(4)
N1 Zn1 N2 C13 19.1(4)
O2 Zn1 N3 C21 -84.2(4)
O1 Zn1 N3 C21 13.0(5)
N1 Zn1 N3 C21 103.7(4)
N2 Zn1 N3 C21 -175.7(4)
O2 Zn1 N3 C25 96.4(5)
O1 Zn1 N3 C25 -166.3(5)
N1 Zn1 N3 C25 -75.6(5)
N2 Zn1 N3 C25 4.9(5)
O2 Zn1 O1 C1 -140.6(5)
N3 Zn1 O1 C1 113.0(5)
N1 Zn1 O1 C1 3.7(5)
N2 Zn1 O1 C1 -40.5(8)
O1 Zn1 O2 C20 175.5(4)
N3 Zn1 O2 C20 -86.9(5)
N1 Zn1 O2 C20 80.3(5)
N2 Zn1 O2 C20 14.7(5)
Zn1 O1 C1 C6 0.7(8)
Zn1 O1 C1 C2 -179.6(4)
O1 C1 C2 C3 -175.8(6)
C6 C1 C2 C3 4.0(9)
O1 C1 C2 Br1 3.3(7)
C6 C1 C2 Br1 -176.9(4)
C1 C2 C3 C4 -2.9(10)
Br1 C2 C3 C4 178.0(5)
C2 C3 C4 C5 0.4(9)
C2 C3 C4 Br2 179.1(5)
C3 C4 C5 C6 0.7(9)
Br2 C4 C5 C6 -178.0(4)
C4 C5 C6 C1 0.5(9)
C4 C5 C6 C7 -178.6(6)
O1 C1 C6 C5 177.1(5)
C2 C1 C6 C5 -2.7(8)
O1 C1 C6 C7 -3.9(9)
C2 C1 C6 C7 176.4(5)
C8 N1 C7 C6 -177.1(5)
Zn1 N1 C7 C6 6.8(9)
C5 C6 C7 N1 178.7(6)
C1 C6 C7 N1 -0.4(10)
C7 N1 C8 C13 -163.0(5)
Zn1 N1 C8 C13 13.6(6)
C7 N1 C8 C9 19.3(9)
Zn1 N1 C8 C9 -164.2(5)
C13 C8 C9 C10 0.8(9)
N1 C8 C9 C10 178.5(6)
C8 C9 C10 C11 -0.7(11)
C9 C10 C11 C12 0.4(12)
C10 C11 C12 C13 -0.2(11)
C9 C8 C13 C12 -0.6(9)
N1 C8 C13 C12 -178.4(5)
C9 C8 C13 N2 -179.1(6)
N1 C8 C13 N2 3.1(7)
C11 C12 C13 C8 0.3(10)
C11 C12 C13 N2 178.6(6)
C14 N2 C13 C8 161.6(5)
Zn1 N2 C13 C8 -18.0(6)
C14 N2 C13 C12 -16.8(9)
Zn1 N2 C13 C12 163.6(5)
C13 N2 C14 C15 -174.7(5)
Zn1 N2 C14 C15 4.9(8)
N2 C14 C15 C16 -175.7(6)
N2 C14 C15 C20 9.5(9)
C20 C15 C16 C17 2.4(9)
C14 C15 C16 C17 -172.5(6)
C15 C16 C17 C18 1.5(10)
C15 C16 C17 Br3 -179.6(5)
C16 C17 C18 C19 -2.3(10)
Br3 C17 C18 C19 178.8(4)
C17 C18 C19 C20 -0.9(9)
C17 C18 C19 Br4 177.9(5)
Zn1 O2 C20 C19 174.7(4)
Zn1 O2 C20 C15 -6.4(8)
C18 C19 C20 O2 -176.6(5)
Br4 C19 C20 O2 4.6(7)
C18 C19 C20 C15 4.4(8)
Br4 C19 C20 C15 -174.4(4)
C16 C15 C20 O2 176.0(5)
C14 C15 C20 O2 -9.4(9)
C16 C15 C20 C19 -5.1(8)
C14 C15 C20 C19 169.6(5)
C25 N3 C21 C22 2.1(9)
Zn1 N3 C21 C22 -177.3(5)
N3 C21 C22 C23 -2.9(10)
C21 C22 C23 C24 1.7(11)
C22 C23 C24 C25 0.0(11)
C21 N3 C25 C24 -0.3(9)
Zn1 N3 C25 C24 179.1(5)
C23 C24 C25 N3 -0.8(11)
C27 N4 C28 O3 1(2)
C26 N4 C28 O3 177.6(15)
